data_8100211
loop_
_publ_author_name
'Reuter, Hans'

_publ_section_title
;
Crystal structure of tribenzyltin(IV) hydroxide, (C~7~H~7~)~3~SnOH
;
_journal_issue 4
_journal_name_full 'Zeitschrift f\"ur Kristallographie - New Crystal Structures'
_journal_page_first 487
_journal_page_last 488
_journal_volume 219
_journal_year 2004
_chemical_formula_moiety (C~3~H~7~)~3~Sn(OH)
_chemical_formula_structural Bzl~3~SnOH
_chemical_formula_sum 'C21 H22 O Sn'
_chemical_formula_weight 409.08
_space_group_IT_number 19
_symmetry_cell_setting orthorhombic
_symmetry_Int_Tables_number 19
_symmetry_space_group_name_Hall 'P 2ac 2ab'
_symmetry_space_group_name_H-M 'P 21 21 21'
_cell_angle_alpha 90.00
_cell_angle_beta 90.00
_cell_angle_gamma 90.00
_cell_formula_units_Z 4
_cell_length_a 8.529(2)
_cell_length_b 10.799(1)
_cell_length_c 19.661(3)
_cell_measurement_temperature 293(2)
_cell_volume 1810.8(5)
_diffrn_ambient_temperature 293(2)
_exptl_crystal_density_diffrn 1.501
_cod_depositor_comments
;
The following automatic conversions were performed:
'_symmetry_cell_setting' value 'Orthorhombic' changed to 'orthorhombic'
according to '/home/saulius/struct/CIF-dictionaries/cif_core.dic'
dictionary named 'cif_core.dic' version 2.4.1 from 2010-06-29.

Automatic conversion script
Id: cif_fix_enum 1527 2010-12-29 10:47:43Z saulius 
;
_cod_database_code 8100211

loop_
_symmetry_equiv_pos_as_xyz
'x, y, z'
'-x+1/2, -y, z+1/2'
'-x, y+1/2, -z+1/2'
'x+1/2, -y+1/2, -z'

loop_
_atom_site_label
_atom_site_type_symbol
_atom_site_fract_x
_atom_site_fract_y
_atom_site_fract_z
_atom_site_U_iso_or_equiv
_atom_site_adp_type
_atom_site_occupancy
_atom_site_symmetry_multiplicity
_atom_site_Wyckoff_symbol
_atom_site_calc_flag
_atom_site_refinement_flags
_atom_site_disorder_assembly
_atom_site_disorder_group
Sn1 Sn 0.49077(4) 0.74972(5) 1.001369(19) 0.0397(3) Uani 1 4 a d . . .
O1 O 0.2361(5) 0.7371(5) 0.9663(4) 0.0521(14) Uani 1 4 a d . . .
H1 H 0.2202 0.7663 0.9278 0.108(9) Uiso 1 4 a d R . .
C10 C 0.4399(9) 0.9342(8) 1.0372(5) 0.060(2) Uani 1 4 a d . . .
H101 H 0.3320 0.9541 1.0260 0.108(9) Uiso 1 4 a calc R . .
H102 H 0.4494 0.9354 1.0864 0.108(9) Uiso 1 4 a calc R . .
C11 C 0.5439(10) 1.0318(7) 1.0083(5) 0.058(2) Uani 1 4 a d . . .
C12 C 0.5350(12) 1.0641(9) 0.9399(5) 0.073(3) Uani 1 4 a d . . .
H12 H 0.4616 1.0284 0.9110 0.108(9) Uiso 1 4 a calc R . .
C13 C 0.6446(16) 1.1552(12) 0.9161(7) 0.100(4) Uani 1 4 a d . . .
H13 H 0.6449 1.1756 0.8702 0.108(9) Uiso 1 4 a calc R . .
C14 C 0.7493(18) 1.2137(14) 0.9587(13) 0.130(9) Uani 1 4 a d . . .
H14 H 0.8168 1.2748 0.9428 0.108(9) Uiso 1 4 a calc R . .
C15 C 0.7494(13) 1.1797(15) 1.0219(12) 0.121(6) Uani 1 4 a d . . .
H15 H 0.8190 1.2196 1.0510 0.108(9) Uiso 1 4 a calc R . .
C16 C 0.6560(12) 1.0905(8) 1.0493(6) 0.079(3) Uani 1 4 a d . . .
H16 H 0.6665 1.0686 1.0948 0.108(9) Uiso 1 4 a calc R . .
C20 C 0.5681(9) 0.7308(9) 0.8973(4) 0.059(2) Uani 1 4 a d D . .
H201 H 0.5552 0.8101 0.8748 0.108(9) Uiso 1 4 a calc R . .
H202 H 0.6792 0.7118 0.8975 0.108(9) Uiso 1 4 a calc R . .
C21 C 0.4854(9) 0.6341(8) 0.8559(4) 0.055(2) Uani 1 4 a d D . .
C22 C 0.5262(11) 0.5092(8) 0.8607(5) 0.070(3) Uani 1 4 a d D . .
H22 H 0.6031 0.4855 0.8916 0.108(9) Uiso 1 4 a calc R . .
C23 C 0.4560(14) 0.4202(11) 0.8210(6) 0.094(3) Uani 1 4 a d D . .
H23 H 0.4856 0.3376 0.8245 0.108(9) Uiso 1 4 a calc R . .
C24 C 0.3438(18) 0.4548(15) 0.7769(8) 0.108(4) Uani 1 4 a d D . .
H24 H 0.2967 0.3952 0.7496 0.108(9) Uiso 1 4 a calc R . .
C25 C 0.2969(13) 0.5764(14) 0.7714(5) 0.090(4) Uani 1 4 a d D . .
H25 H 0.2160 0.5978 0.7419 0.108(9) Uiso 1 4 a calc R . .
C26 C 0.3700(10) 0.6661(10) 0.8095(5) 0.076(3) Uani 1 4 a d D . .
H26 H 0.3419 0.7487 0.8041 0.108(9) Uiso 1 4 a calc R . .
C30 C 0.4446(11) 0.5871(8) 1.0600(4) 0.063(2) Uani 1 4 a d D . .
H301 H 0.3323 0.5828 1.0674 0.108(9) Uiso 1 4 a calc R . .
H302 H 0.4730 0.5161 1.0325 0.108(9) Uiso 1 4 a calc R . .
C31 C 0.5227(10) 0.5725(11) 1.1276(5) 0.075(3) Uani 1 4 a d D . .
C32 C 0.4875(12) 0.6578(13) 1.1810(6) 0.104(4) Uani 1 4 a d D . .
H32 H 0.4228 0.7254 1.1726 0.108(9) Uiso 1 4 a calc R . .
C33 C 0.549(2) 0.640(2) 1.2448(7) 0.180(10) Uani 1 4 a d D . .
H33 H 0.5249 0.6915 1.2812 0.108(9) Uiso 1 4 a calc R . .
C34 C 0.649(2) 0.542(2) 1.2515(11) 0.216(17) Uani 1 4 a d D . .
H34 H 0.6917 0.5295 1.2945 0.108(9) Uiso 1 4 a calc R . .
C35 C 0.694(2) 0.459(2) 1.2023(11) 0.244(19) Uani 1 4 a d D . .
H35 H 0.7655 0.3959 1.2102 0.108(9) Uiso 1 4 a calc R . .
C36 C 0.6223(13) 0.4775(13) 1.1399(8) 0.143(6) Uani 1 4 a d D . .
H36 H 0.6438 0.4221 1.1049 0.108(9) Uiso 1 4 a calc R . .

loop_
_atom_site_aniso_label
_atom_site_aniso_U_11
_atom_site_aniso_U_22
_atom_site_aniso_U_33
_atom_site_aniso_U_23
_atom_site_aniso_U_13
_atom_site_aniso_U_12
Sn1 0.0299(4) 0.0450(4) 0.0443(4) -0.0036(3) 0.00147(18) -0.0007(2)
O1 0.045(3) 0.060(4) 0.051(4) 0.006(3) 0.0013(19) 0.002(3)
C10 0.049(5) 0.053(5) 0.079(6) -0.014(5) 0.013(5) -0.001(4)
C11 0.053(4) 0.031(4) 0.091(7) -0.015(4) -0.003(5) 0.014(4)
C12 0.080(6) 0.059(6) 0.080(7) 0.006(5) -0.003(6) 0.016(5)
C13 0.123(11) 0.071(8) 0.108(10) 0.024(8) 0.038(8) 0.043(7)
C14 0.125(13) 0.051(9) 0.21(3) 0.004(12) 0.044(13) -0.008(6)
C15 0.059(7) 0.093(11) 0.21(2) -0.009(13) -0.021(8) -0.016(6)
C16 0.082(7) 0.058(7) 0.098(9) -0.006(6) -0.021(6) -0.004(5)
C20 0.054(5) 0.073(6) 0.050(4) -0.001(5) 0.007(3) -0.002(5)
C21 0.055(6) 0.074(7) 0.036(5) -0.004(4) 0.010(4) 0.003(4)
C22 0.071(6) 0.071(7) 0.069(6) -0.018(5) 0.001(5) 0.015(5)
C23 0.087(7) 0.092(8) 0.102(9) -0.037(7) -0.009(7) -0.002(7)
C24 0.113(11) 0.116(12) 0.095(10) -0.046(9) -0.006(8) -0.034(9)
C25 0.073(7) 0.146(12) 0.052(8) -0.005(8) -0.012(6) -0.018(8)
C26 0.066(6) 0.111(8) 0.049(6) 0.010(6) -0.009(5) 0.004(6)
C30 0.063(6) 0.053(5) 0.073(6) 0.001(4) -0.005(5) -0.010(4)
C31 0.042(5) 0.105(8) 0.078(8) 0.032(6) 0.001(5) -0.011(5)
C32 0.073(8) 0.165(13) 0.075(8) 0.014(8) 0.006(6) -0.031(7)
C33 0.126(14) 0.35(3) 0.065(10) 0.030(13) -0.007(9) -0.102(17)
C34 0.068(13) 0.37(4) 0.21(3) 0.21(3) -0.052(14) -0.087(18)
C35 0.075(12) 0.37(4) 0.28(4) 0.24(3) 0.035(18) 0.043(17)
C36 0.083(8) 0.177(14) 0.168(14) 0.126(12) 0.021(9) 0.040(9)

loop_
_geom_bond_atom_site_label_1
_geom_bond_atom_site_label_2
_geom_bond_distance
_geom_bond_site_symmetry_2
_geom_bond_publ_flag
Sn1 C30 2.138(8) . ?
Sn1 C10 2.157(8) . ?
Sn1 C20 2.160(7) . ?
Sn1 O1 2.191(4) 4_567 ?
Sn1 O1 2.283(5) . ?
O1 Sn1 2.191(4) 4_467 ?
O1 H1 0.8301 . ?
C10 C11 1.490(12) . ?
C10 H101 0.9700 . ?
C10 H102 0.9700 . ?
C11 C12 1.391(13) . ?
C11 C16 1.402(13) . ?
C12 C13 1.436(16) . ?
C12 H12 0.9300 . ?
C13 C14 1.38(2) . ?
C13 H13 0.9300 . ?
C14 C15 1.30(3) . ?
C14 H14 0.9300 . ?
C15 C16 1.361(18) . ?
C15 H15 0.9300 . ?
C16 H16 0.9300 . ?
C20 C21 1.500(11) . ?
C20 H201 0.9700 . ?
C20 H202 0.9700 . ?
C21 C26 1.385(11) . ?
C21 C22 1.396(11) . ?
C22 C23 1.375(13) . ?
C22 H22 0.9300 . ?
C23 C24 1.343(18) . ?
C23 H23 0.9300 . ?
C24 C25 1.38(2) . ?
C24 H24 0.9300 . ?
C25 C26 1.373(14) . ?
C25 H25 0.9300 . ?
C26 H26 0.9300 . ?
C30 C31 1.495(11) . ?
C30 H301 0.9700 . ?
C30 H302 0.9700 . ?
C31 C36 1.355(13) . ?
C31 C32 1.428(14) . ?
C32 C33 1.375(15) . ?
C32 H32 0.9300 . ?
C33 C34 1.37(2) . ?
C33 H33 0.9300 . ?
C34 C35 1.37(3) . ?
C34 H34 0.9300 . ?
C35 C36 1.383(19) . ?
C35 H35 0.9300 . ?
C36 H36 0.9300 . ?
